data_2200561
loop_
_publ_author_name
'Popovi\'c, Jasminka'
'Mrvo\<s-Sermek, Draginja'
'Trali\'c-Kulenovi\'c, Vesna'

_publ_section_title
;
 <i>N</i>,2-Dimethyl-3-furanthiocarboxanilide
;
_journal_issue 9
_journal_name_full 'Acta Crystallographica Section E'
_journal_page_first o893
_journal_page_last o894
_journal_paper_doi 10.1107/S1600536801013472
_journal_volume 57
_journal_year 2001
_chemical_formula_iupac 'C13 H13 N1 O1 S1'
_chemical_formula_moiety 'C13 H13 N1 O1 S1'
_chemical_formula_sum 'C13 H13 N O S'
_chemical_formula_weight 231.30
_chemical_name_systematic
;
N-methyl-2-methyl-3-furanthiocarboxanilyd
;
_space_group_IT_number 61
_symmetry_cell_setting orthorhombic
_symmetry_space_group_name_Hall '-P 2ac 2ab'
_symmetry_space_group_name_H-M 'P b c a'
_audit_creation_method SHELXL97
_cell_angle_alpha 90.00
_cell_angle_beta 90.00
_cell_angle_gamma 90.00
_cell_formula_units_Z 8
_cell_length_a 9.577(3)
_cell_length_b 16.039(3)
_cell_length_c 16.127(2)
_cell_measurement_reflns_used 33
_cell_measurement_temperature 293(2)
_cell_measurement_theta_max 16.4
_cell_measurement_theta_min 11.9
_cell_volume 2477.2(10)
_computing_cell_refinement STADI4
_computing_data_collection 'STADI4 (Stoe & Cie, 1995)'
_computing_data_reduction 'X-RED (Stoe & Cie, 1995)'
_computing_molecular_graphics 'PLATON (Spek, 1998)'
_computing_publication_material 'SHELXL97 '
_computing_structure_refinement 'SHELXL97 (Sheldrick, 1997)'
_computing_structure_solution 'SHELXS97 (Sheldrick, 1997)'
_diffrn_ambient_temperature 293(2)
_diffrn_measured_fraction_theta_full .99
_diffrn_measured_fraction_theta_max .99
_diffrn_measurement_device_type 'Philips PW1100 updated by Stoe'
_diffrn_measurement_method \q/2\q
_diffrn_radiation_monochromator 'planar graphite'
_diffrn_radiation_source 'fine-focus sealed tube'
_diffrn_radiation_type MoK\a
_diffrn_radiation_wavelength .71073
_diffrn_reflns_av_R_equivalents .0000
_diffrn_reflns_av_sigmaI/netI .0525
_diffrn_reflns_limit_h_max 12
_diffrn_reflns_limit_h_min 0
_diffrn_reflns_limit_k_max 20
_diffrn_reflns_limit_k_min 0
_diffrn_reflns_limit_l_max 20
_diffrn_reflns_limit_l_min 0
_diffrn_reflns_number 2671
_diffrn_reflns_theta_full 27.00
_diffrn_reflns_theta_max 27.00
_diffrn_reflns_theta_min 2.53
_diffrn_standards_decay_% 2.4
_diffrn_standards_interval_time 90
_diffrn_standards_number 4
_exptl_absorpt_coefficient_mu .240
_exptl_absorpt_correction_type none
_exptl_crystal_colour yellow
_exptl_crystal_density_diffrn 1.240
_exptl_crystal_density_method 'not measured'
_exptl_crystal_description prism
_exptl_crystal_F_000 976
_exptl_crystal_size_max .34
_exptl_crystal_size_mid .26
_exptl_crystal_size_min .11
_refine_diff_density_max .354
_refine_diff_density_min -.173
_refine_ls_extinction_coef .015(2)
_refine_ls_extinction_method SHELXL97
_refine_ls_goodness_of_fit_ref .965
_refine_ls_hydrogen_treatment mixed
_refine_ls_matrix_type full
_refine_ls_number_parameters 174
_refine_ls_number_reflns 2671
_refine_ls_number_restraints 0
_refine_ls_restrained_S_all .965
_refine_ls_R_factor_all .1336
_refine_ls_R_factor_gt .0531
_refine_ls_shift/su_max <0.001
_refine_ls_shift/su_mean .000
_refine_ls_structure_factor_coef Fsqd
_refine_ls_weighting_details 'w = 1/[\s^2^(Fo^2^)+(0.0849P)^2^+0.4315P] where P = (Fo^2^+2Fc^2^)/3'
_refine_ls_weighting_scheme calc
_refine_ls_wR_factor_ref .1667
_reflns_number_gt 1280
_reflns_number_total 2671
_reflns_threshold_expression I>2\s(I)
_cod_data_source_file wn6043.cif
_cod_data_source_block I
_cod_depositor_comments
;
The following automatic conversions were performed:
'_symmetry_cell_setting' value 'Orthorhombic' changed to 'orthorhombic'
according to '/home/saulius/struct/CIF-dictionaries/cif_core.dic'
dictionary named 'cif_core.dic' version 2.4.1 from 2010-06-29.

Automatic conversion script
Id: cif_fix_enum 1527 2010-12-29 10:47:43Z saulius 

The following automatic conversions were performed:

'_symmetry_cell_setting' value 'Orthorhombic' changed to
'orthorhombic' according to
/home/saulius/struct/CIF-dictionaries/cif_core.dic dictionary named
'cif_core.dic' version 2.4.1 from 2010-06-29.

Automatic conversion script
Id: cif_fix_values 1715 2011-07-08 13:25:40Z adriana 
;
_cod_original_formula_sum 'C13 H13 N1 O1 S1'
_cod_database_code 2200561
_cod_database_fobs_code 2200561

loop_
_symmetry_equiv_pos_as_xyz
'x, y, z'
'x+1/2, -y+1/2, -z'
'-x, y+1/2, -z+1/2'
'-x+1/2, -y, z+1/2'
'-x, -y, -z'
'-x-1/2, y-1/2, z'
'x, -y-1/2, z-1/2'
'x-1/2, y, -z-1/2'

loop_
_atom_site_label
_atom_site_fract_x
_atom_site_fract_y
_atom_site_fract_z
_atom_site_U_iso_or_equiv
_atom_site_adp_type
_atom_site_calc_flag
_atom_site_refinement_flags
_atom_site_occupancy
_atom_site_disorder_assembly
_atom_site_disorder_group
_atom_site_type_symbol
C1 .1588(5) .2353(2) .6408(2) .0767(10) Uani d . 1 . . C
C2 .0677(5) .2584(3) .6967(3) .0924(12) Uani d . 1 . . C
O1 -.0628(2) .22716(15) .67979(14) .0785(7) Uani d . 1 . . O
C3 -.0517(4) .1839(2) .6076(2) .0762(9) Uani d . 1 . . C
C4 -.1787(4) .1443(3) .5778(3) .1054(14) Uani d . 1 . . C
H41 -.2551 .1587 .6137 .158 Uiso calc R 1 . . H
H42 -.1666 .0849 .5775 .158 Uiso calc R 1 . . H
H43 -.1985 .1633 .5226 .158 Uiso calc R 1 . . H
C5 .0803(3) .18494(19) .58081(18) .0605(8) Uani d . 1 . . C
C6 .1366(3) .14937(16) .50283(15) .0529(7) Uani d . 1 . . C
S1 .05308(9) .16177(6) .41301(5) .0778(4) Uani d . 1 . . S
N1 .2614(2) .11279(14) .50910(12) .0545(6) Uani d . 1 . . N
C7 .3426(4) .0903(2) .43517(18) .0846(11) Uani d . 1 . . C
H71 .4288 .0648 .4518 .127 Uiso calc R 1 . . H
H72 .3620 .1396 .4034 .127 Uiso calc R 1 . . H
H73 .2900 .0519 .4019 .127 Uiso calc R 1 . . H
C8 .3100(3) .07707(16) .58597(15) .0503(6) Uani d . 1 . . C
C9 .4345(3) .1038(2) .6219(2) .0647(8) Uani d . 1 . . C
C10 .4806(4) .0663(2) .6938(2) .0722(9) Uani d . 1 . . C
C11 .4074(4) .0035(2) .7287(2) .0755(10) Uani d . 1 . . C
C12 .2849(4) -.0237(2) .6942(2) .0708(9) Uani d . 1 . . C
C13 .2370(3) .01352(18) .62140(18) .0582(7) Uani d . 1 . . C
H1 .248(4) .253(3) .642(2) .108(14) Uiso d . 1 . . H
H2 .086(4) .294(2) .752(3) .111(12) Uiso d . 1 . . H
H9 .472(3) .1471(17) .5983(16) .049(8) Uiso d . 1 . . H
H10 .561(3) .087(2) .717(2) .081(11) Uiso d . 1 . . H
H11 .443(3) -.015(2) .780(2) .093(11) Uiso d . 1 . . H
H12 .229(3) -.0723(19) .7174(17) .069(8) Uiso d . 1 . . H
H13 .154(3) -.0021(16) .5985(15) .057(8) Uiso d . 1 . . H

loop_
_atom_site_aniso_label
_atom_site_aniso_U_11
_atom_site_aniso_U_22
_atom_site_aniso_U_33
_atom_site_aniso_U_12
_atom_site_aniso_U_13
_atom_site_aniso_U_23
C1 .089(3) .075(2) .067(2) .011(2) .006(2) -.0139(17)
C2 .123(3) .083(2) .071(2) .013(2) -.004(2) -.014(2)
O1 .0851(17) .0807(16) .0697(14) .0220(13) .0199(12) -.0006(12)
C3 .077(2) .075(2) .076(2) .0172(18) .0041(17) .0131(17)
C4 .074(3) .111(3) .131(4) -.005(2) .001(2) .018(3)
C5 .0632(19) .0608(17) .0576(17) .0095(15) .0010(14) .0059(14)
C6 .0606(18) .0457(15) .0523(16) -.0044(13) .0024(13) .0022(12)
S1 .0928(7) .0837(6) .0567(5) .0011(5) -.0162(4) .0045(4)
N1 .0607(14) .0569(13) .0459(12) .0039(12) .0059(11) .0014(10)
C7 .095(3) .094(2) .0645(19) .015(2) .0309(18) .0064(18)
C8 .0537(16) .0466(14) .0506(14) .0058(12) .0064(12) -.0030(12)
C9 .0557(19) .0580(18) .080(2) -.0021(16) .0011(17) .0026(16)
C10 .066(2) .074(2) .077(2) .0130(19) -.0141(18) -.0068(19)
C11 .080(2) .084(2) .063(2) .026(2) .0002(18) .0061(18)
C12 .074(2) .066(2) .072(2) .0093(17) .0159(18) .0149(17)
C13 .0565(18) .0562(17) .0618(17) .0006(15) .0036(15) -.0003(15)

loop_
_atom_type_symbol
_atom_type_description
_atom_type_scat_dispersion_real
_atom_type_scat_dispersion_imag
_atom_type_scat_source
C C .0033 .0016 'International Tables Vol C Tables 4.2.6.8 and 6.1.1.4'
O O .0106 .0060 'International Tables Vol C Tables 4.2.6.8 and 6.1.1.4'
N N .0061 .0033 'International Tables Vol C Tables 4.2.6.8 and 6.1.1.4'
S S .1246 .1234 'International Tables Vol C Tables 4.2.6.8 and 6.1.1.4'
H H .0000 .0000 'International Tables Vol C Tables 4.2.6.8 and 6.1.1.4'

loop_
_geom_angle_atom_site_label_1
_geom_angle_atom_site_label_2
_geom_angle_atom_site_label_3
_geom_angle
_geom_angle_publ_flag
C2 C1 C5 105.6(4) no
C2 C1 H1 122(3) no
C5 C1 H1 132(2) no
C1 C2 O1 111.5(4) no
C1 C2 H2 128(2) no
O1 C2 H2 120(2) no
C3 O1 C2 106.6(3) no
C5 C3 O1 110.1(3) no
C5 C3 C4 133.7(4) no
O1 C3 C4 116.1(3) no
C3 C4 H41 109.5 no
C3 C4 H42 109.5 no
H41 C4 H42 109.5 no
C3 C4 H43 109.5 no
H41 C4 H43 109.5 no
H42 C4 H43 109.5 no
C3 C5 C1 106.2(3) no
C3 C5 C6 127.9(3) no
C1 C5 C6 125.7(3) no
N1 C6 C5 115.5(2) yes
N1 C6 S1 123.2(2) yes
C5 C6 S1 121.1(2) yes
C6 N1 C8 121.9(2) yes
C6 N1 C7 121.3(2) yes
C8 N1 C7 115.4(2) yes
N1 C7 H71 109.5 no
N1 C7 H72 109.5 no
H71 C7 H72 109.5 no
N1 C7 H73 109.5 no
H71 C7 H73 109.5 no
H72 C7 H73 109.5 no
C13 C8 C9 119.7(3) no
C13 C8 N1 119.5(3) no
C9 C8 N1 120.8(3) no
C10 C9 C8 119.3(3) no
C10 C9 H9 125.7(18) no
C8 C9 H9 114.8(18) no
C11 C10 C9 120.7(4) no
C11 C10 H10 123(2) no
C9 C10 H10 116(2) no
C10 C11 C12 120.8(3) no
C10 C11 H11 114(2) no
C12 C11 H11 125(2) no
C11 C12 C13 119.2(3) no
C11 C12 H12 123.0(16) no
C13 C12 H12 117.7(16) no
C8 C13 C12 120.3(3) no
C8 C13 H13 118.9(17) no
C12 C13 H13 120.7(17) no

loop_
_geom_bond_atom_site_label_1
_geom_bond_atom_site_label_2
_geom_bond_site_symmetry_2
_geom_bond_distance
_geom_bond_publ_flag
C1 C2 . 1.308(5) no
C1 C5 . 1.467(5) no
C1 H1 . .90(4) no
C2 O1 . 1.374(5) no
C2 H2 . 1.08(4) no
O1 C3 . 1.360(4) no
C3 C5 . 1.336(4) no
C3 C4 . 1.454(5) no
C4 H41 . .9600 no
C4 H42 . .9600 no
C4 H43 . .9600 no
C5 C6 . 1.483(4) yes
C6 N1 . 1.335(3) yes
C6 S1 . 1.667(3) yes
N1 C8 . 1.443(3) yes
N1 C7 . 1.468(3) yes
C7 H71 . .9600 no
C7 H72 . .9600 no
C7 H73 . .9600 no
C8 C13 . 1.362(4) no
C8 C9 . 1.393(4) no
C9 C10 . 1.379(5) no
C9 H9 . .87(3) no
C10 C11 . 1.350(5) no
C10 H10 . .92(3) no
C11 C12 . 1.370(5) no
C11 H11 . .95(4) no
C12 C13 . 1.395(4) no
C12 H12 . 1.02(3) no
C13 H13 . .91(3) no

loop_
_cod_related_entry_id
_cod_related_entry_database
_cod_related_entry_code
1 ChemSpider 4425354
